data_1510509
loop_
_publ_author_name
'Klepp, K.O.'
'Weithaler, C.'

_publ_section_title
;
 The crystal structures of Cs Au3 S2, Rb Au3 S2 and Cs Au3 Se2 and their
 relationship to the Cs Cu3 S2 structure type
;
_journal_name_full 'Journal of Alloys Compd.'
_journal_page_first 1
_journal_page_last 5
_journal_paper_doi 10.1016/S0925-8388(96)02360-2
_journal_volume 243
_journal_year 1996
_chemical_formula_sum 'Au3 Rb Se2'
_chemical_name_systematic 'Rb (Au3 Se2)'
_space_group_IT_number 164
_symmetry_space_group_name_Hall '-P 3 2"'
_symmetry_space_group_name_H-M 'P -3 m 1'
_cell_angle_alpha 90
_cell_angle_beta 90
_cell_angle_gamma 120
_cell_formula_units_Z 1
_cell_length_a 6.112
_cell_length_b 6.112
_cell_length_c 5.224
_cell_volume 169.005
_citation_journal_id_ASTM JALCEU
_cod_data_source_file gold_608.cif
_cod_data_source_block Au3Rb1Se2
_cod_original_cell_volume 169.0054
_cod_original_formula_sum 'Au3 Rb1 Se2'
_cod_database_code 1510509

loop_
_symmetry_equiv_pos_as_xyz
x,y,z
-y,x-y,z
-x+y,-x,z
y,x,-z
-x,-x+y,-z
x-y,-y,-z
-x,-y,-z
y,-x+y,-z
x-y,x,-z
-y,-x,z
x,x-y,z
-x+y,y,z

loop_
_atom_site_label
_atom_site_type_symbol
_atom_site_fract_x
_atom_site_fract_y
_atom_site_fract_z
_atom_site_occupancy
_atom_site_U_iso_or_equiv
Au1 Au+1 0.5 0 0 1 0.0
Rb1 Rb+1 0 0 0.5 1 0.0
Se1 Se-2 0.6667 0.3333 0.325 1 0.0
